data_7051487
_journal_name_full 'New Journal of Chemistry'
_journal_paper_doi 10.1039/a906111h
_journal_year 1999
_chemical_formula_moiety 'C10 H8 Br N3 O'
_chemical_formula_sum 'C10 H8 Br N3 O'
_chemical_formula_weight 266.10
_space_group_IT_number 14
_symmetry_cell_setting monoclinic
_symmetry_space_group_name_Hall '-P 2ybc'
_symmetry_space_group_name_H-M 'P 1 21/c 1'
_cell_angle_alpha 90.00
_cell_angle_beta 94.010(10)
_cell_angle_gamma 90.00
_cell_formula_units_Z 4
_cell_length_a 11.263(2)
_cell_length_b 6.863(2)
_cell_length_c 14.267(2)
_cell_measurement_temperature 293(2)
_cell_volume 1100.1(4)
_diffrn_ambient_temperature 293(2)
_exptl_crystal_density_diffrn 1.607
_cod_original_sg_symbol_H-M 'P 21/c'
_cod_database_code 7051487

loop_
_symmetry_equiv_pos_as_xyz
'x, y, z'
'-x, y+1/2, -z+1/2'
'-x, -y, -z'
'x, -y-1/2, z-1/2'

loop_
_atom_site_label
_atom_site_type_symbol
_atom_site_fract_x
_atom_site_fract_y
_atom_site_fract_z
_atom_site_U_iso_or_equiv
_atom_site_adp_type
_atom_site_occupancy
_atom_site_symmetry_multiplicity
_atom_site_calc_flag
_atom_site_refinement_flags
_atom_site_disorder_assembly
_atom_site_disorder_group
Br Br 0.33357(3) 0.50919(6) -0.11949(2) 0.07093(16) Uani 1 1 d . . .
O1 O 0.6769(2) 0.5516(4) -0.09344(16) 0.0784(8) Uani 1 1 d . . .
N1 N 0.5405(2) 0.5412(4) -0.2476(2) 0.0522(7) Uani 1 1 d . . .
N2 N 0.6376(2) 0.5307(4) -0.29193(17) 0.0523(7) Uani 1 1 d . . .
N3 N 0.9178(3) 0.5081(8) -0.3459(3) 0.139(2) Uani 1 1 d . . .
C1 C 0.7616(3) 0.5412(5) -0.1411(3) 0.0671(10) Uani 1 1 d . . .
C2 C 0.7409(3) 0.5305(5) -0.2437(2) 0.0591(9) Uani 1 1 d . . .
C3 C 0.8882(4) 0.5383(11) -0.0987(4) 0.0926(16) Uani 1 1 d . . .
C4 C 0.8397(3) 0.5185(7) -0.3015(3) 0.0837(12) Uani 1 1 d . . .
C5 C 0.4295(2) 0.5415(4) -0.2979(2) 0.0490(8) Uani 1 1 d . . .
C6 C 0.3250(3) 0.5280(5) -0.2518(2) 0.0523(8) Uani 1 1 d . . .
C7 C 0.2168(3) 0.5271(6) -0.3020(3) 0.0641(9) Uani 1 1 d . . .
C8 C 0.2091(3) 0.5393(5) -0.3975(3) 0.0652(10) Uani 1 1 d . . .
C9 C 0.3109(3) 0.5546(5) -0.4446(3) 0.0657(11) Uani 1 1 d . . .
C10 C 0.4205(3) 0.5592(5) -0.3964(2) 0.0577(9) Uani 1 1 d . . .
H1 H 0.544(2) 0.540(4) -0.195(2) 0.033(8) Uiso 1 1 d . . .
H31 H 0.876(4) 0.559(6) -0.031(3) 0.113(16) Uiso 1 1 d . . .
H32 H 0.931(4) 0.634(7) -0.120(3) 0.13(2) Uiso 1 1 d . . .
H33 H 0.937(5) 0.439(7) -0.126(4) 0.14(2) Uiso 1 1 d . . .
H7 H 0.149(4) 0.523(5) -0.268(3) 0.084(12) Uiso 1 1 d . . .
H8 H 0.144(3) 0.531(5) -0.433(2) 0.071(11) Uiso 1 1 d . . .
H9 H 0.307(3) 0.560(5) -0.507(2) 0.064(10) Uiso 1 1 d . . .
H10 H 0.486(3) 0.575(4) -0.4288(19) 0.044(8) Uiso 1 1 d . . .

loop_
_atom_site_aniso_label
_atom_site_aniso_U_11
_atom_site_aniso_U_22
_atom_site_aniso_U_33
_atom_site_aniso_U_23
_atom_site_aniso_U_13
_atom_site_aniso_U_12
Br 0.0650(2) 0.0973(3) 0.05094(19) -0.0085(2) 0.00764(13) 0.0017(3)
O1 0.0630(15) 0.118(2) 0.0519(13) 0.0067(14) -0.0101(11) -0.0079(15)
N1 0.0462(14) 0.065(2) 0.0449(14) -0.0006(15) -0.0025(12) -0.0018(12)
N2 0.0395(13) 0.0619(18) 0.0545(14) -0.0024(14) -0.0040(11) 0.0034(13)
N3 0.0484(18) 0.262(6) 0.108(3) -0.016(4) 0.0049(19) 0.002(3)
C1 0.055(2) 0.070(3) 0.073(2) 0.0073(19) -0.0191(18) -0.0032(18)
C2 0.0442(17) 0.067(2) 0.065(2) 0.0027(18) -0.0070(14) -0.0005(17)
C3 0.059(2) 0.129(5) 0.085(3) 0.009(4) -0.030(2) -0.005(3)
C4 0.0406(17) 0.131(4) 0.078(2) -0.004(3) -0.0064(17) -0.002(3)
C5 0.0418(15) 0.056(2) 0.0482(16) -0.0014(14) -0.0034(12) 0.0005(14)
C6 0.0495(16) 0.060(2) 0.0471(15) -0.0034(16) 0.0005(12) -0.0019(16)
C7 0.0406(16) 0.078(3) 0.074(2) -0.005(2) 0.0046(15) 0.0027(19)
C8 0.0441(17) 0.078(3) 0.070(2) 0.001(2) -0.0172(16) 0.0038(18)
C9 0.059(2) 0.084(3) 0.052(2) 0.0035(19) -0.0075(17) -0.0035(18)
C10 0.0382(16) 0.078(3) 0.0560(19) 0.0012(17) -0.0013(14) -0.0023(16)

loop_
_geom_bond_atom_site_label_1
_geom_bond_atom_site_label_2
_geom_bond_distance
_geom_bond_site_symmetry_2
_geom_bond_publ_flag
Br C6 1.888(3) . ?
O1 C1 1.212(5) . ?
N1 N2 1.303(3) . ?
N1 C5 1.397(4) . ?
N1 H1 0.75(3) . ?
N2 C2 1.310(4) . ?
N3 C4 1.122(5) . ?
C1 C2 1.468(5) . ?
C1 C3 1.509(5) . ?
C2 C4 1.432(5) . ?
C3 H31 1.00(4) . ?
C3 H32 0.88(5) . ?
C3 H33 0.98(5) . ?
C5 C6 1.391(4) . ?
C5 C10 1.407(4) . ?
C6 C7 1.370(4) . ?
C7 C8 1.362(5) . ?
C7 H7 0.94(4) . ?
C8 C9 1.373(5) . ?
C8 H8 0.86(4) . ?
C9 C10 1.370(5) . ?
C9 H9 0.89(3) . ?
C10 H10 0.90(3) . ?

loop_
_cod_related_entry_id
_cod_related_entry_database
_cod_related_entry_code
1 ChemSpider 21189727
